data_2212097
loop_
_publ_author_name
'Hoong-Kun Fun'
'P. S. Patil'
'S. M. Dharmaprakash'
'Suchada Chantrapromma'

_publ_section_title
;
 3-(4-Chlorophenyl)-1-(2-hydroxyphenyl)prop-2-en-1-one
;
_journal_coeditor_code CI2266
_journal_issue 2
_journal_name_full 'Acta Crystallographica Section E'
_journal_page_first o561
_journal_page_last o562
_journal_paper_doi 10.1107/S1600536806056303
_journal_volume 63
_journal_year 2007
_chemical_formula_iupac 'C15 H11 Cl O2'
_chemical_formula_moiety 'C15 H11 Cl O2'
_chemical_formula_sum 'C15 H11 Cl O2'
_chemical_formula_weight 258.69
_chemical_name_systematic
;
3-(4-Chlorophenyl)-1-(2-hydroxyphenyl)prop-2-en-1-one
;
_space_group_IT_number 14
_symmetry_cell_setting monoclinic
_symmetry_space_group_name_Hall '-P 2ybc'
_symmetry_space_group_name_H-M 'P 1 21/c 1'
_atom_sites_solution_hydrogens geom
_atom_sites_solution_primary direct
_atom_sites_solution_secondary difmap
_audit_creation_method SHELXL97
_cell_angle_alpha 90.00
_cell_angle_beta 91.4970(10)
_cell_angle_gamma 90.00
_cell_formula_units_Z 4
_cell_length_a 8.4442(2)
_cell_length_b 6.8130(2)
_cell_length_c 20.5332(5)
_cell_measurement_reflns_used 3090
_cell_measurement_temperature 100.00(10)
_cell_measurement_theta_max 29.99
_cell_measurement_theta_min 1.98
_cell_volume 1180.88(5)
_computing_cell_refinement APEX2
_computing_data_collection 'APEX2 (Bruker, 2005)'
_computing_data_reduction 'SAINT (Bruker, 2005)'
_computing_molecular_graphics SHELXTL
_computing_publication_material 'SHELXTL and PLATON (Spek, 2003)'
_computing_structure_refinement SHELXTL
_computing_structure_solution 'SHELXTL (Sheldrick, 1998)'
_diffrn_ambient_temperature 297(2)
_diffrn_detector_area_resol_mean 8.33
_diffrn_measured_fraction_theta_full 0.997
_diffrn_measured_fraction_theta_max 0.997
_diffrn_measurement_device_type 'Bruker SMART APEXII CCD area-detector'
_diffrn_measurement_method \w
_diffrn_radiation_monochromator graphite
_diffrn_radiation_source 'fine-focus sealed tube'
_diffrn_radiation_type MoK\a
_diffrn_radiation_wavelength 0.71073
_diffrn_reflns_av_R_equivalents 0.0219
_diffrn_reflns_av_sigmaI/netI 0.0183
_diffrn_reflns_limit_h_max 11
_diffrn_reflns_limit_h_min -11
_diffrn_reflns_limit_k_max 9
_diffrn_reflns_limit_k_min -9
_diffrn_reflns_limit_l_max 28
_diffrn_reflns_limit_l_min -28
_diffrn_reflns_number 16059
_diffrn_reflns_theta_full 29.99
_diffrn_reflns_theta_max 29.99
_diffrn_reflns_theta_min 1.98
_diffrn_standards_number 0
_exptl_absorpt_coefficient_mu 0.312
_exptl_absorpt_correction_T_max 0.8900
_exptl_absorpt_correction_T_min 0.8464
_exptl_absorpt_correction_type multi-scan
_exptl_absorpt_process_details '(SADABS; Bruker, 2005)'
_exptl_crystal_colour Yellow
_exptl_crystal_density_diffrn 1.455
_exptl_crystal_density_method 'not measured'
_exptl_crystal_description Block
_exptl_crystal_F_000 536
_exptl_crystal_size_max 0.55
_exptl_crystal_size_mid 0.50
_exptl_crystal_size_min 0.38
_refine_diff_density_max 0.384
_refine_diff_density_min -0.237
_refine_ls_extinction_method none
_refine_ls_goodness_of_fit_ref 1.099
_refine_ls_hydrogen_treatment mixed
_refine_ls_matrix_type full
_refine_ls_number_parameters 167
_refine_ls_number_reflns 3435
_refine_ls_number_restraints 0
_refine_ls_restrained_S_all 1.099
_refine_ls_R_factor_all 0.0408
_refine_ls_R_factor_gt 0.0361
_refine_ls_shift/su_max 0.001
_refine_ls_shift/su_mean 0.000
_refine_ls_structure_factor_coef Fsqd
_refine_ls_weighting_details 'calc w = 1/[\s^2^(Fo^2^)+(0.0473P)^2^+0.6768P] where P=(Fo^2^+2Fc^2^)/3'
_refine_ls_weighting_scheme calc
_refine_ls_wR_factor_gt 0.0998
_refine_ls_wR_factor_ref 0.1033
_reflns_number_gt 3090
_reflns_number_total 3435
_reflns_threshold_expression I>2\s(I)
_cod_data_source_file ci2266.cif
_cod_data_source_block I
_cod_depositor_comments
;
The following automatic conversions were performed:
'_symmetry_cell_setting' value 'Monoclinic' changed to 'monoclinic'
according to '/home/saulius/struct/CIF-dictionaries/cif_core.dic'
dictionary named 'cif_core.dic' version 2.4.1 from 2010-06-29.

Automatic conversion script
Id: cif_fix_enum 1527 2010-12-29 10:47:43Z saulius 

The following automatic conversions were performed:

'_symmetry_cell_setting' value 'Monoclinic' changed to 'monoclinic'
according to /home/saulius/struct/CIF-dictionaries/cif_core.dic
dictionary named 'cif_core.dic' version 2.4.1 from 2010-06-29.

Automatic conversion script
Id: cif_fix_values 1715 2011-07-08 13:25:40Z adriana 
;
_cod_original_sg_symbol_H-M 'P 21/c'
_cod_database_code 2212097
_cod_database_fobs_code 2212097

loop_
_symmetry_equiv_pos_as_xyz
'x, y, z'
'-x, y+1/2, -z+1/2'
'-x, -y, -z'
'x, -y-1/2, z-1/2'

loop_
_atom_site_type_symbol
_atom_site_label
_atom_site_fract_x
_atom_site_fract_y
_atom_site_fract_z
_atom_site_U_iso_or_equiv
_atom_site_adp_type
_atom_site_calc_flag
_atom_site_refinement_flags
_atom_site_occupancy
Cl Cl1 0.02074(4) 0.13859(5) 0.596758(15) 0.02282(10) Uani d . 1
O O1 0.71863(13) 1.16749(14) 0.29652(5) 0.0253(2) Uani d . 1
H H1O1 0.655(3) 1.161(3) 0.3275(11) 0.048(6) Uiso d . 1
O O2 0.54053(12) 1.02716(14) 0.38240(5) 0.0236(2) Uani d . 1
C C1 0.66882(15) 0.63605(18) 0.27508(6) 0.0183(2) Uani d . 1
H H1A 0.6138 0.5306 0.2923 0.022 Uiso calc R 1
C C2 0.77062(16) 0.6037(2) 0.22467(6) 0.0212(3) Uani d . 1
H H2A 0.7848 0.4778 0.2084 0.025 Uiso calc R 1
C C3 0.85197(16) 0.7619(2) 0.19848(6) 0.0220(3) Uani d . 1
H H3A 0.9209 0.7404 0.1646 0.026 Uiso calc R 1
C C4 0.83200(16) 0.9500(2) 0.22188(6) 0.0209(3) Uani d . 1
H H4A 0.8856 1.0545 0.2034 0.025 Uiso calc R 1
C C5 0.73061(15) 0.98268(18) 0.27364(6) 0.0176(2) Uani d . 1
C C6 0.64642(14) 0.82469(18) 0.30102(6) 0.0158(2) Uani d . 1
C C7 0.54700(15) 0.86019(18) 0.35774(6) 0.0170(2) Uani d . 1
C C8 0.45812(15) 0.69757(19) 0.38674(6) 0.0180(2) Uani d . 1
H H8A 0.4475 0.5791 0.3646 0.022 Uiso calc R 1
C C9 0.39267(14) 0.71974(18) 0.44484(6) 0.0172(2) Uani d . 1
H H9A 0.4049 0.8419 0.4645 0.021 Uiso calc R 1
C C10 0.30384(14) 0.57260(18) 0.48084(6) 0.0160(2) Uani d . 1
C C11 0.23306(15) 0.62846(18) 0.53877(6) 0.0182(2) Uani d . 1
H H11A 0.2439 0.7571 0.5533 0.022 Uiso calc R 1
C C12 0.14688(15) 0.49596(19) 0.57503(6) 0.0187(2) Uani d . 1
H H12A 0.1011 0.5344 0.6137 0.022 Uiso calc R 1
C C13 0.13048(14) 0.30512(19) 0.55237(6) 0.0171(2) Uani d . 1
C C14 0.20096(15) 0.24371(19) 0.49550(6) 0.0183(2) Uani d . 1
H H14A 0.1897 0.1147 0.4813 0.022 Uiso calc R 1
C C15 0.28825(15) 0.37689(18) 0.46007(6) 0.0174(2) Uani d . 1
H H15A 0.3369 0.3363 0.4222 0.021 Uiso calc R 1

loop_
_atom_site_aniso_label
_atom_site_aniso_U_11
_atom_site_aniso_U_22
_atom_site_aniso_U_33
_atom_site_aniso_U_12
_atom_site_aniso_U_13
_atom_site_aniso_U_23
Cl1 0.02068(16) 0.02464(17) 0.02316(16) -0.00604(11) 0.00118(11) 0.00531(12)
O1 0.0328(6) 0.0125(4) 0.0310(5) -0.0020(4) 0.0089(4) 0.0008(4)
O2 0.0288(5) 0.0164(4) 0.0259(5) -0.0012(4) 0.0070(4) -0.0018(4)
C1 0.0205(6) 0.0150(5) 0.0195(5) -0.0024(4) 0.0002(4) 0.0013(4)
C2 0.0250(6) 0.0177(6) 0.0211(6) -0.0003(5) 0.0035(5) -0.0021(5)
C3 0.0223(6) 0.0240(6) 0.0200(6) 0.0001(5) 0.0042(5) 0.0014(5)
C4 0.0229(6) 0.0192(6) 0.0206(6) -0.0025(5) 0.0031(5) 0.0050(5)
C5 0.0197(6) 0.0144(5) 0.0187(5) -0.0002(4) -0.0001(4) 0.0022(4)
C6 0.0158(5) 0.0154(5) 0.0161(5) -0.0006(4) -0.0001(4) 0.0017(4)
C7 0.0167(5) 0.0165(5) 0.0178(5) -0.0003(4) 0.0003(4) 0.0011(4)
C8 0.0176(5) 0.0171(5) 0.0194(5) -0.0016(4) 0.0010(4) -0.0005(4)
C9 0.0164(5) 0.0154(5) 0.0201(5) 0.0004(4) 0.0014(4) 0.0001(4)
C10 0.0142(5) 0.0165(5) 0.0173(5) 0.0010(4) 0.0001(4) -0.0001(4)
C11 0.0195(6) 0.0160(5) 0.0192(5) 0.0011(4) 0.0026(4) -0.0013(4)
C12 0.0181(5) 0.0201(6) 0.0180(5) 0.0020(5) 0.0040(4) -0.0005(5)
C13 0.0138(5) 0.0191(6) 0.0183(5) -0.0023(4) -0.0004(4) 0.0034(4)
C14 0.0184(5) 0.0168(5) 0.0197(5) -0.0016(4) -0.0002(4) -0.0022(4)
C15 0.0173(5) 0.0183(5) 0.0167(5) -0.0004(4) 0.0015(4) -0.0029(4)

loop_
_atom_type_symbol
_atom_type_description
_atom_type_scat_dispersion_real
_atom_type_scat_dispersion_imag
_atom_type_scat_source
C C 0.0033 0.0016 'International Tables Vol C Tables 4.2.6.8 and 6.1.1.4'
H H 0.0000 0.0000 'International Tables Vol C Tables 4.2.6.8 and 6.1.1.4'
O O 0.0106 0.0060 'International Tables Vol C Tables 4.2.6.8 and 6.1.1.4'
Cl Cl 0.1484 0.1585 'International Tables Vol C Tables 4.2.6.8 and 6.1.1.4'

loop_
_geom_angle_atom_site_label_1
_geom_angle_atom_site_label_2
_geom_angle_atom_site_label_3
_geom_angle
C5 O1 H1O1 105.6(16)
C2 C1 C6 121.49(12)
C2 C1 H1A 119.3
C6 C1 H1A 119.3
C1 C2 C3 119.27(12)
C1 C2 H2A 120.4
C3 C2 H2A 120.4
C4 C3 C2 121.17(12)
C4 C3 H3A 119.4
C2 C3 H3A 119.4
C3 C4 C5 119.64(12)
C3 C4 H4A 120.2
C5 C4 H4A 120.2
O1 C5 C4 117.76(11)
O1 C5 C6 121.93(11)
C4 C5 C6 120.30(12)
C1 C6 C5 118.11(11)
C1 C6 C7 122.31(11)
C5 C6 C7 119.46(11)
O2 C7 C8 119.59(11)
O2 C7 C6 120.18(11)
C8 C7 C6 120.21(11)
C9 C8 C7 120.20(12)
C9 C8 H8A 119.9
C7 C8 H8A 119.9
C8 C9 C10 127.06(12)
C8 C9 H9A 116.5
C10 C9 H9A 116.5
C11 C10 C15 118.55(11)
C11 C10 C9 118.64(11)
C15 C10 C9 122.81(11)
C12 C11 C10 121.41(12)
C12 C11 H11A 119.3
C10 C11 H11A 119.3
C13 C12 C11 118.62(11)
C13 C12 H12A 120.7
C11 C12 H12A 120.7
C12 C13 C14 121.55(11)
C12 C13 Cl1 119.09(10)
C14 C13 Cl1 119.36(10)
C15 C14 C13 119.28(12)
C15 C14 H14A 120.4
C13 C14 H14A 120.4
C14 C15 C10 120.57(11)
C14 C15 H15A 119.7
C10 C15 H15A 119.7

loop_
_geom_bond_atom_site_label_1
_geom_bond_atom_site_label_2
_geom_bond_distance
Cl1 C13 1.7380(13)
O1 C5 1.3486(15)
O1 H1O1 0.84(2)
O2 C7 1.2470(15)
C1 C2 1.3804(18)
C1 C6 1.4058(17)
C1 H1A 0.93
C2 C3 1.3936(19)
C2 H2A 0.93
C3 C4 1.3806(19)
C3 H3A 0.93
C4 C5 1.3998(18)
C4 H4A 0.93
C5 C6 1.4145(17)
C6 C7 1.4733(17)
C7 C8 1.4727(17)
C8 C9 1.3365(17)
C8 H8A 0.93
C9 C10 1.4638(17)
C9 H9A 0.93
C10 C11 1.3979(17)
C10 C15 1.4050(17)
C11 C12 1.3882(18)
C11 H11A 0.93
C12 C13 1.3866(18)
C12 H12A 0.93
C13 C14 1.3891(17)
C14 C15 1.3870(18)
C14 H14A 0.93
C15 H15A 0.93

loop_
_geom_hbond_atom_site_label_D
_geom_hbond_atom_site_label_H
_geom_hbond_atom_site_label_A
_geom_hbond_site_symmetry_A
_geom_hbond_distance_DH
_geom_hbond_distance_HA
_geom_hbond_distance_DA
_geom_hbond_angle_DHA
_geom_hbond_publ_flag
O1 H1O1 O2 1_555 0.84(2) 1.76(2) 2.5345(15) 152(2) y
C9 H9A O2 1_555 0.93 2.42 2.7700(16) 102 y

loop_
_geom_torsion_atom_site_label_1
_geom_torsion_atom_site_label_2
_geom_torsion_atom_site_label_3
_geom_torsion_atom_site_label_4
_geom_torsion
C6 C1 C2 C3 -0.6(2)
C1 C2 C3 C4 -0.3(2)
C2 C3 C4 C5 1.2(2)
C3 C4 C5 O1 177.75(12)
C3 C4 C5 C6 -1.30(19)
C2 C1 C6 C5 0.47(19)
C2 C1 C6 C7 -175.65(12)
O1 C5 C6 C1 -178.54(12)
C4 C5 C6 C1 0.48(18)
O1 C5 C6 C7 -2.31(18)
C4 C5 C6 C7 176.71(11)
C1 C6 C7 O2 174.20(12)
C5 C6 C7 O2 -1.87(18)
C1 C6 C7 C8 -4.13(18)
C5 C6 C7 C8 179.80(11)
O2 C7 C8 C9 -11.06(19)
C6 C7 C8 C9 167.28(12)
C7 C8 C9 C10 -178.70(11)
C8 C9 C10 C11 -174.82(12)
C8 C9 C10 C15 6.0(2)
C15 C10 C11 C12 -0.95(18)
C9 C10 C11 C12 179.81(11)
C10 C11 C12 C13 -0.60(19)
C11 C12 C13 C14 1.49(19)
C11 C12 C13 Cl1 -179.18(9)
C12 C13 C14 C15 -0.78(19)
Cl1 C13 C14 C15 179.88(9)
C13 C14 C15 C10 -0.83(19)
C11 C10 C15 C14 1.67(18)
C9 C10 C15 C14 -179.13(11)

loop_
_cod_related_entry_id
_cod_related_entry_database
_cod_related_entry_code
1 ChemSpider 30655151
